data_4132804
loop_
_publ_author_name
'Shang, Ming'
'Chan, Jessica Z.'
'Cao, Min'
'Chang, Yejin'
'Wang, Qifan'
'Cook, Brennan'
'Torker, Sebastian'
'Wasa, Masayuki'

_publ_section_title
;
 C-H Functionalization of Amines via Alkene-Derived Nucleophiles through
 Cooperative Action of Chiral and Achiral Lewis Acid Catalysts:
 Applications in Enantioselective Synthesis.
;
_journal_issue 33
_journal_name_full 'Journal of the American Chemical Society'
_journal_page_first 10593
_journal_page_last 10601
_journal_paper_doi 10.1021/jacs.8b06699
_journal_volume 140
_journal_year 2018
_chemical_absolute_configuration syn
_chemical_formula_moiety 'C24 H32 N2 O3, C H4 O'
_chemical_formula_sum 'C25 H36 N2 O4'
_chemical_formula_weight 428.56
_space_group_crystal_system orthorhombic
_space_group_IT_number 19
_space_group_name_Hall 'P 2ac 2ab'
_space_group_name_H-M_alt 'P 21 21 21'
_atom_sites_solution_hydrogens mixed
_atom_sites_solution_primary dual
_atom_sites_solution_secondary difmap
_audit_creation_method SHELXL-2016/6
_cell_angle_alpha 90
_cell_angle_beta 90
_cell_angle_gamma 90
_cell_formula_units_Z 4
_cell_length_a 7.8167(3)
_cell_length_b 15.1723(5)
_cell_length_c 20.1325(7)
_cell_measurement_reflns_used 5896
_cell_measurement_temperature 100(2)
_cell_measurement_theta_max 66.57
_cell_measurement_theta_min 3.65
_cell_volume 2387.66(15)
_computing_cell_refinement 'SAINT (Bruker, 2014)'
_computing_data_collection 'APEX2 (Bruker, 2014)'
_computing_data_reduction 'SAINT (Bruker, 2014)'
_computing_molecular_graphics 'Bruker SHELXTL'
_computing_publication_material 'Bruker SHELXTL'
_computing_structure_refinement 'SHELXL-2016/6 (Sheldrick, 2016)'
_computing_structure_solution 'SHELXT 2016/6 (Sheldrick, 2016)'
_diffrn_ambient_temperature 100(2)
_diffrn_measured_fraction_theta_full 1.000
_diffrn_measured_fraction_theta_max 1.000
_diffrn_measurement_device_type 'Bruker Kappa DUO CCD diffractometer'
_diffrn_measurement_method '\f and \w scans'
_diffrn_radiation_monochromator mirrors
_diffrn_radiation_type CuK\a
_diffrn_radiation_wavelength 1.54178
_diffrn_reflns_av_R_equivalents 0.0707
_diffrn_reflns_av_unetI/netI 0.0541
_diffrn_reflns_Laue_measured_fraction_full 1.000
_diffrn_reflns_Laue_measured_fraction_max 1.000
_diffrn_reflns_limit_h_max 9
_diffrn_reflns_limit_h_min -9
_diffrn_reflns_limit_k_max 18
_diffrn_reflns_limit_k_min -18
_diffrn_reflns_limit_l_max 23
_diffrn_reflns_limit_l_min -23
_diffrn_reflns_number 16235
_diffrn_reflns_point_group_measured_fraction_full 0.995
_diffrn_reflns_point_group_measured_fraction_max 0.995
_diffrn_reflns_theta_full 66.655
_diffrn_reflns_theta_max 66.655
_diffrn_reflns_theta_min 3.648
_diffrn_source 'microfocus sealed tube'
_diffrn_source_type 'Incoatec I\uS'
_exptl_absorpt_coefficient_mu 0.642
_exptl_absorpt_correction_T_max 0.7533
_exptl_absorpt_correction_T_min 0.5967
_exptl_absorpt_correction_type multi-scan
_exptl_absorpt_process_details
;
Sheldrick, G.M. (2016). SADABS. Bruker AXS Inc. Madison, WI USA.
;
_exptl_crystal_colour colorless
_exptl_crystal_density_diffrn 1.192
_exptl_crystal_density_meas ?
_exptl_crystal_density_method none
_exptl_crystal_description prism
_exptl_crystal_F_000 928
_exptl_crystal_size_max 0.420
_exptl_crystal_size_mid 0.120
_exptl_crystal_size_min 0.080
_refine_diff_density_max 0.329
_refine_diff_density_min -0.277
_refine_diff_density_rms 0.043
_refine_ls_abs_structure_details
;
 Flack x determined using 1365 quotients [(I+)-(I-)]/[(I+)+(I-)]
 (Parsons, Flack and Wagner, Acta Cryst. B69 (2013) 249-259).
;
_refine_ls_abs_structure_Flack 0.4(2)
_refine_ls_extinction_method none
_refine_ls_goodness_of_fit_ref 1.026
_refine_ls_hydrogen_treatment mixed
_refine_ls_matrix_type full
_refine_ls_number_parameters 291
_refine_ls_number_reflns 4210
_refine_ls_number_restraints 3
_refine_ls_restrained_S_all 1.026
_refine_ls_R_factor_all 0.0574
_refine_ls_R_factor_gt 0.0461
_refine_ls_shift/su_max 0.000
_refine_ls_shift/su_mean 0.000
_refine_ls_structure_factor_coef Fsqd
_refine_ls_weighting_details 'w=1/[\s^2^(Fo^2^)+(0.0672P)^2^+0.4655P] where P=(Fo^2^+2Fc^2^)/3'
_refine_ls_weighting_scheme calc
_refine_ls_wR_factor_gt 0.1154
_refine_ls_wR_factor_ref 0.1232
_reflns_Friedel_coverage 0.735
_reflns_Friedel_fraction_full 0.988
_reflns_Friedel_fraction_max 0.988
_reflns_number_gt 3624
_reflns_number_total 4210
_reflns_threshold_expression 'I > 2\s(I)'
_cod_data_source_file ja8b06699_si_003.cif
_cod_data_source_block C24H32N2O3(CH3OH)
_cod_depositor_comments
;
The following automatic conversions were performed:

data item '_exptl_crystal_density_meas' value 'not measured' was
changed to '?' -- the value is perceived as not measured.

Automatic conversion script
Id: cif_fix_values 6909 2019-04-08 15:41:33Z antanas 
;
_cod_database_code 4132804
_shelx_shelxl_version_number 2016/6
_shelx_space_group_comment
;
The symmetry employed for this shelxl refinement is uniquely defined
by the following loop, which should always be used as a source of
symmetry information in preference to the above space-group names.
They are only intended as comments.
;
_shelx_estimated_absorpt_t_min 0.774
_shelx_estimated_absorpt_t_max 0.950

loop_
_space_group_symop_operation_xyz
'x, y, z'
'-x+1/2, -y, z+1/2'
'-x, y+1/2, -z+1/2'
'x+1/2, -y+1/2, -z'

loop_
_atom_site_label
_atom_site_type_symbol
_atom_site_fract_x
_atom_site_fract_y
_atom_site_fract_z
_atom_site_U_iso_or_equiv
_atom_site_adp_type
_atom_site_occupancy
_atom_site_site_symmetry_order
_atom_site_calc_flag
_atom_site_refinement_flags_posn
_atom_site_refinement_flags_adp
O1 O 0.6880(3) 0.81801(16) 0.68833(11) 0.0304(6) Uani 1 1 d . .
O2 O 0.0447(3) 0.38581(15) 0.63294(11) 0.0269(5) Uani 1 1 d . .
O3 O 0.0844(3) 0.22916(16) 0.46225(12) 0.0287(5) Uani 1 1 d D .
H3O H 0.138(5) 0.217(3) 0.4271(15) 0.034 Uiso 1 1 d D U
N1 N 0.4030(3) 0.56213(17) 0.52098(13) 0.0233(6) Uani 1 1 d . .
N2 N 0.2348(3) 0.29286(17) 0.58343(14) 0.0231(6) Uani 1 1 d D .
H2N H 0.338(3) 0.290(3) 0.5658(18) 0.028 Uiso 1 1 d D U
C1 C 0.8564(5) 0.8055(2) 0.71356(17) 0.0336(8) Uani 1 1 d . .
H1A H 0.886052 0.854634 0.743017 0.050 Uiso 1 1 calc R U
H1B H 0.861362 0.750099 0.738486 0.050 Uiso 1 1 calc R U
H1C H 0.937763 0.803250 0.676564 0.050 Uiso 1 1 calc R U
C2 C 0.6263(4) 0.7545(2) 0.64588(15) 0.0242(7) Uani 1 1 d . .
C3 C 0.4600(5) 0.7669(2) 0.62267(16) 0.0261(7) Uani 1 1 d . .
H3 H 0.397865 0.817814 0.635748 0.031 Uiso 1 1 calc R U
C4 C 0.3840(4) 0.7059(2) 0.58079(16) 0.0241(7) Uani 1 1 d . .
C5 C 0.4759(4) 0.6301(2) 0.56193(15) 0.0216(7) Uani 1 1 d . .
C6 C 0.6457(4) 0.6202(2) 0.58268(16) 0.0256(7) Uani 1 1 d . .
C7 C 0.7195(4) 0.6821(2) 0.62515(17) 0.0274(7) Uani 1 1 d . .
H7 H 0.834059 0.674471 0.639857 0.033 Uiso 1 1 calc R U
C8 C 0.3785(5) 0.5818(2) 0.44980(16) 0.0289(7) Uani 1 1 d . .
H8A H 0.475791 0.559332 0.423257 0.035 Uiso 1 1 calc R U
H8B H 0.368047 0.646124 0.442488 0.035 Uiso 1 1 calc R U
C9 C 0.2138(5) 0.5349(2) 0.43098(18) 0.0337(8) Uani 1 1 d . .
H9A H 0.221970 0.509221 0.385881 0.040 Uiso 1 1 calc R U
H9B H 0.115163 0.575759 0.432546 0.040 Uiso 1 1 calc R U
C10 C 0.1970(5) 0.4630(2) 0.48336(17) 0.0277(7) Uani 1 1 d . .
H10A H 0.268710 0.411335 0.472209 0.033 Uiso 1 1 calc R U
H10B H 0.076579 0.443820 0.488199 0.033 Uiso 1 1 calc R U
C11 C 0.2608(4) 0.5086(2) 0.54649(16) 0.0236(7) Uani 1 1 d . .
H11 H 0.169309 0.548082 0.564329 0.028 Uiso 1 1 calc R U
C12 C 0.3190(4) 0.4437(2) 0.60129(15) 0.0222(7) Uani 1 1 d . .
H12 H 0.430140 0.416639 0.587565 0.027 Uiso 1 1 calc R U
C13 C 0.1866(4) 0.3714(2) 0.60781(15) 0.0219(7) Uani 1 1 d . .
C14 C 0.1262(4) 0.2154(2) 0.57991(16) 0.0254(7) Uani 1 1 d . .
H14 H 0.004433 0.234609 0.584493 0.030 Uiso 1 1 calc R U
C15 C 0.1653(5) 0.1492(2) 0.63478(17) 0.0321(8) Uani 1 1 d . .
C16 C 0.0348(6) 0.1077(3) 0.6685(2) 0.0432(10) Uani 1 1 d . .
H16 H -0.081045 0.120692 0.658223 0.052 Uiso 1 1 calc R U
C17 C 0.0744(8) 0.0456(3) 0.7186(2) 0.0557(14) Uani 1 1 d . .
H17 H -0.015295 0.016629 0.741795 0.067 Uiso 1 1 calc R U
C18 C 0.2407(8) 0.0270(3) 0.7337(2) 0.0549(13) Uani 1 1 d . .
H18 H 0.266385 -0.013615 0.768204 0.066 Uiso 1 1 calc R U
C19 C 0.3694(8) 0.0661(3) 0.6996(2) 0.0576(13) Uani 1 1 d . .
H19 H 0.484988 0.051868 0.709461 0.069 Uiso 1 1 calc R U
C20 C 0.3326(6) 0.1271(3) 0.65029(19) 0.0432(10) Uani 1 1 d . .
H20 H 0.423724 0.154159 0.626701 0.052 Uiso 1 1 calc R U
C21 C 0.2027(4) 0.7231(2) 0.55794(18) 0.0313(8) Uani 1 1 d . .
H21A H 0.122742 0.690662 0.586364 0.047 Uiso 1 1 calc R U
H21B H 0.189612 0.703453 0.511854 0.047 Uiso 1 1 calc R U
H21C H 0.178349 0.786346 0.560814 0.047 Uiso 1 1 calc R U
C22 C 0.7494(5) 0.5420(2) 0.5612(2) 0.0352(9) Uani 1 1 d . .
H22A H 0.680605 0.504780 0.531673 0.053 Uiso 1 1 calc R U
H22B H 0.851709 0.562178 0.537520 0.053 Uiso 1 1 calc R U
H22C H 0.783655 0.507845 0.600320 0.053 Uiso 1 1 calc R U
C23 C 0.3432(5) 0.4884(2) 0.66904(16) 0.0325(8) Uani 1 1 d . .
H23A H 0.428868 0.535308 0.665115 0.049 Uiso 1 1 calc R U
H23B H 0.234261 0.513732 0.683692 0.049 Uiso 1 1 calc R U
H23C H 0.382096 0.444723 0.701563 0.049 Uiso 1 1 calc R U
C24 C 0.1480(4) 0.1717(2) 0.51235(16) 0.0255(7) Uani 1 1 d . .
H24A H 0.270550 0.159130 0.504250 0.031 Uiso 1 1 calc R U
H24B H 0.084619 0.115279 0.511288 0.031 Uiso 1 1 calc R U
C1S C 0.1972(5) 0.2149(3) 0.28388(18) 0.0411(9) Uani 1 1 d . .
H1S1 H 0.072777 0.220993 0.279972 0.062 Uiso 1 1 calc R U
H1S2 H 0.237579 0.170247 0.252370 0.062 Uiso 1 1 calc R U
H1S3 H 0.251868 0.271483 0.273986 0.062 Uiso 1 1 calc R U
O1S O 0.2391(4) 0.1889(3) 0.34877(13) 0.0593(10) Uani 1 1 d D .
H1SO H 0.342(4) 0.171(4) 0.351(3) 0.071 Uiso 1 1 d D U

loop_
_atom_site_aniso_label
_atom_site_aniso_U_11
_atom_site_aniso_U_22
_atom_site_aniso_U_33
_atom_site_aniso_U_23
_atom_site_aniso_U_13
_atom_site_aniso_U_12
O1 0.0357(14) 0.0295(12) 0.0260(12) -0.0061(10) -0.0016(10) -0.0021(10)
O2 0.0240(12) 0.0287(11) 0.0282(12) 0.0019(10) 0.0062(10) 0.0003(10)
O3 0.0296(13) 0.0328(12) 0.0238(12) 0.0003(10) -0.0047(10) 0.0003(10)
N1 0.0246(14) 0.0246(12) 0.0206(14) 0.0017(11) 0.0003(11) -0.0045(11)
N2 0.0220(14) 0.0249(13) 0.0224(14) -0.0002(11) 0.0018(11) -0.0029(12)
C1 0.039(2) 0.0368(18) 0.0247(17) -0.0034(15) -0.0055(15) -0.0049(17)
C2 0.0295(17) 0.0249(15) 0.0182(15) 0.0007(13) 0.0041(13) -0.0035(14)
C3 0.0314(18) 0.0247(16) 0.0222(16) 0.0018(13) 0.0067(14) 0.0031(14)
C4 0.0239(16) 0.0263(15) 0.0222(16) 0.0063(13) 0.0053(13) 0.0030(14)
C5 0.0231(16) 0.0218(14) 0.0199(15) 0.0038(13) 0.0041(12) -0.0023(13)
C6 0.0259(17) 0.0226(14) 0.0284(17) 0.0008(14) 0.0020(14) 0.0008(14)
C7 0.0230(16) 0.0287(16) 0.0306(18) 0.0044(14) -0.0005(13) -0.0025(14)
C8 0.0329(18) 0.0294(16) 0.0245(17) 0.0006(14) 0.0016(15) -0.0056(15)
C9 0.039(2) 0.0352(18) 0.0267(18) 0.0067(15) -0.0061(16) -0.0044(16)
C10 0.0274(18) 0.0291(16) 0.0266(17) 0.0049(14) -0.0057(14) -0.0012(14)
C11 0.0208(16) 0.0219(14) 0.0280(18) 0.0015(13) -0.0015(13) -0.0019(13)
C12 0.0213(16) 0.0268(15) 0.0185(16) 0.0009(12) -0.0004(13) -0.0014(13)
C13 0.0264(17) 0.0257(15) 0.0135(14) 0.0041(12) -0.0020(13) 0.0002(14)
C14 0.0245(16) 0.0255(15) 0.0261(17) -0.0016(14) 0.0041(14) -0.0024(14)
C15 0.045(2) 0.0279(17) 0.0235(17) -0.0023(14) 0.0055(16) -0.0067(16)
C16 0.056(3) 0.036(2) 0.037(2) -0.0057(17) 0.017(2) -0.016(2)
C17 0.087(4) 0.038(2) 0.042(2) -0.0042(19) 0.032(3) -0.025(2)
C18 0.091(4) 0.043(2) 0.031(2) 0.0079(19) -0.002(2) -0.003(3)
C19 0.074(3) 0.058(3) 0.041(2) 0.021(2) -0.009(2) -0.002(3)
C20 0.048(2) 0.050(2) 0.032(2) 0.0172(19) -0.0053(18) -0.004(2)
C21 0.0271(18) 0.0301(17) 0.0366(19) 0.0015(15) -0.0021(15) 0.0056(15)
C22 0.0269(18) 0.0287(17) 0.050(2) -0.0091(16) -0.0059(17) 0.0018(15)
C23 0.041(2) 0.0343(18) 0.0226(17) 0.0000(14) 0.0011(15) -0.0118(16)
C24 0.0270(17) 0.0275(16) 0.0220(16) -0.0016(13) -0.0018(14) -0.0019(14)
C1S 0.041(2) 0.054(2) 0.0283(19) 0.0015(17) -0.0057(17) 0.0067(19)
O1S 0.0358(16) 0.116(3) 0.0258(14) 0.0106(16) 0.0000(12) 0.0343(18)

loop_
_atom_type_symbol
_atom_type_description
_atom_type_scat_dispersion_real
_atom_type_scat_dispersion_imag
_atom_type_scat_source
C C 0.0181 0.0091 'International Tables Vol C Tables 4.2.6.8 and 6.1.1.4'
H H 0.0000 0.0000 'International Tables Vol C Tables 4.2.6.8 and 6.1.1.4'
N N 0.0311 0.0180 'International Tables Vol C Tables 4.2.6.8 and 6.1.1.4'
O O 0.0492 0.0322 'International Tables Vol C Tables 4.2.6.8 and 6.1.1.4'

loop_
_geom_angle_atom_site_label_1
_geom_angle_atom_site_label_2
_geom_angle_atom_site_label_3
_geom_angle
C2 O1 C1 116.9(3)
C24 O3 H3O 106(3)
C5 N1 C11 119.7(2)
C5 N1 C8 117.6(2)
C11 N1 C8 110.7(3)
C13 N2 C14 124.9(3)
C13 N2 H2N 116(3)
C14 N2 H2N 119(3)
O1 C1 H1A 109.5
O1 C1 H1B 109.5
H1A C1 H1B 109.5
O1 C1 H1C 109.5
H1A C1 H1C 109.5
H1B C1 H1C 109.5
O1 C2 C7 124.0(3)
O1 C2 C3 116.2(3)
C7 C2 C3 119.8(3)
C4 C3 C2 120.9(3)
C4 C3 H3 119.5
C2 C3 H3 119.5
C3 C4 C5 119.4(3)
C3 C4 C21 118.1(3)
C5 C4 C21 122.5(3)
C6 C5 C4 119.4(3)
C6 C5 N1 118.0(3)
C4 C5 N1 122.6(3)
C7 C6 C5 120.2(3)
C7 C6 C22 119.0(3)
C5 C6 C22 120.7(3)
C2 C7 C6 120.1(3)
C2 C7 H7 120.0
C6 C7 H7 120.0
N1 C8 C9 104.9(3)
N1 C8 H8A 110.8
C9 C8 H8A 110.8
N1 C8 H8B 110.8
C9 C8 H8B 110.8
H8A C8 H8B 108.8
C8 C9 C10 103.7(3)
C8 C9 H9A 111.0
C10 C9 H9A 111.0
C8 C9 H9B 111.0
C10 C9 H9B 111.0
H9A C9 H9B 109.0
C9 C10 C11 102.9(3)
C9 C10 H10A 111.2
C11 C10 H10A 111.2
C9 C10 H10B 111.2
C11 C10 H10B 111.2
H10A C10 H10B 109.1
N1 C11 C10 101.9(3)
N1 C11 C12 112.3(3)
C10 C11 C12 113.6(3)
N1 C11 H11 109.6
C10 C11 H11 109.6
C12 C11 H11 109.6
C13 C12 C23 109.1(3)
C13 C12 C11 108.8(3)
C23 C12 C11 112.9(3)
C13 C12 H12 108.7
C23 C12 H12 108.7
C11 C12 H12 108.7
O2 C13 N2 123.9(3)
O2 C13 C12 121.3(3)
N2 C13 C12 114.8(3)
N2 C14 C24 109.3(3)
N2 C14 C15 112.4(3)
C24 C14 C15 109.8(3)
N2 C14 H14 108.4
C24 C14 H14 108.4
C15 C14 H14 108.4
C16 C15 C20 118.5(4)
C16 C15 C14 120.7(4)
C20 C15 C14 120.8(3)
C15 C16 C17 119.6(5)
C15 C16 H16 120.2
C17 C16 H16 120.2
C18 C17 C16 120.3(4)
C18 C17 H17 119.8
C16 C17 H17 119.8
C19 C18 C17 120.2(4)
C19 C18 H18 119.9
C17 C18 H18 119.9
C18 C19 C20 120.0(5)
C18 C19 H19 120.0
C20 C19 H19 120.0
C15 C20 C19 121.3(4)
C15 C20 H20 119.4
C19 C20 H20 119.4
C4 C21 H21A 109.5
C4 C21 H21B 109.5
H21A C21 H21B 109.5
C4 C21 H21C 109.5
H21A C21 H21C 109.5
H21B C21 H21C 109.5
C6 C22 H22A 109.5
C6 C22 H22B 109.5
H22A C22 H22B 109.5
C6 C22 H22C 109.5
H22A C22 H22C 109.5
H22B C22 H22C 109.5
C12 C23 H23A 109.5
C12 C23 H23B 109.5
H23A C23 H23B 109.5
C12 C23 H23C 109.5
H23A C23 H23C 109.5
H23B C23 H23C 109.5
O3 C24 C14 109.1(3)
O3 C24 H24A 109.9
C14 C24 H24A 109.9
O3 C24 H24B 109.9
C14 C24 H24B 109.9
H24A C24 H24B 108.3
O1S C1S H1S1 109.5
O1S C1S H1S2 109.5
H1S1 C1S H1S2 109.5
O1S C1S H1S3 109.5
H1S1 C1S H1S3 109.5
H1S2 C1S H1S3 109.5
C1S O1S H1SO 111(4)

loop_
_geom_bond_atom_site_label_1
_geom_bond_atom_site_label_2
_geom_bond_distance
O1 C2 1.376(4)
O1 C1 1.424(4)
O2 C13 1.238(4)
O3 C24 1.422(4)
O3 H3O 0.84(2)
N1 C5 1.438(4)
N1 C11 1.469(4)
N1 C8 1.476(4)
N2 C13 1.343(4)
N2 C14 1.452(4)
N2 H2N 0.88(2)
C1 H1A 0.9800
C1 H1B 0.9800
C1 H1C 0.9800
C2 C7 1.383(5)
C2 C3 1.394(5)
C3 C4 1.385(5)
C3 H3 0.9500
C4 C5 1.408(5)
C4 C21 1.513(5)
C5 C6 1.399(5)
C6 C7 1.395(5)
C6 C22 1.501(5)
C7 H7 0.9500
C8 C9 1.519(5)
C8 H8A 0.9900
C8 H8B 0.9900
C9 C10 1.523(5)
C9 H9A 0.9900
C9 H9B 0.9900
C10 C11 1.531(5)
C10 H10A 0.9900
C10 H10B 0.9900
C11 C12 1.547(4)
C11 H11 1.0000
C12 C13 1.514(5)
C12 C23 1.535(5)
C12 H12 1.0000
C14 C24 1.522(4)
C14 C15 1.524(5)
C14 H14 1.0000
C15 C16 1.378(5)
C15 C20 1.386(6)
C16 C17 1.414(7)
C16 H16 0.9500
C17 C18 1.365(8)
C17 H17 0.9500
C18 C19 1.355(8)
C18 H18 0.9500
C19 C20 1.386(6)
C19 H19 0.9500
C20 H20 0.9500
C21 H21A 0.9800
C21 H21B 0.9800
C21 H21C 0.9800
C22 H22A 0.9800
C22 H22B 0.9800
C22 H22C 0.9800
C23 H23A 0.9800
C23 H23B 0.9800
C23 H23C 0.9800
C24 H24A 0.9900
C24 H24B 0.9900
C1S O1S 1.403(5)
C1S H1S1 0.9800
C1S H1S2 0.9800
C1S H1S3 0.9800
O1S H1SO 0.85(3)

loop_
_geom_hbond_atom_site_label_D
_geom_hbond_atom_site_label_H
_geom_hbond_atom_site_label_A
_geom_hbond_distance_DH
_geom_hbond_distance_HA
_geom_hbond_distance_DA
_geom_hbond_angle_DHA
_geom_hbond_site_symmetry_A
O3 H3O O1S 0.84(2) 1.81(2) 2.656(4) 176(4) .
N2 H2N O3 0.88(2) 2.03(2) 2.903(4) 170(4) 4_556
O1S H1SO O2 0.85(3) 1.84(3) 2.669(4) 168(6) 4_556

loop_
_geom_torsion_atom_site_label_1
_geom_torsion_atom_site_label_2
_geom_torsion_atom_site_label_3
_geom_torsion_atom_site_label_4
_geom_torsion
C1 O1 C2 C7 -2.2(4)
C1 O1 C2 C3 178.8(3)
O1 C2 C3 C4 -178.6(3)
C7 C2 C3 C4 2.3(5)
C2 C3 C4 C5 0.5(5)
C2 C3 C4 C21 179.5(3)
C3 C4 C5 C6 -3.7(5)
C21 C4 C5 C6 177.4(3)
C3 C4 C5 N1 177.3(3)
C21 C4 C5 N1 -1.7(5)
C11 N1 C5 C6 114.7(3)
C8 N1 C5 C6 -106.1(3)
C11 N1 C5 C4 -66.2(4)
C8 N1 C5 C4 73.0(4)
C4 C5 C6 C7 4.1(5)
N1 C5 C6 C7 -176.8(3)
C4 C5 C6 C22 -177.5(3)
N1 C5 C6 C22 1.6(5)
O1 C2 C7 C6 179.1(3)
C3 C2 C7 C6 -1.9(5)
C5 C6 C7 C2 -1.3(5)
C22 C6 C7 C2 -179.7(3)
C5 N1 C8 C9 -144.3(3)
C11 N1 C8 C9 -1.7(3)
N1 C8 C9 C10 -22.6(4)
C8 C9 C10 C11 37.8(4)
C5 N1 C11 C10 166.7(3)
C8 N1 C11 C10 25.0(3)
C5 N1 C11 C12 -71.3(3)
C8 N1 C11 C12 146.9(3)
C9 C10 C11 N1 -38.2(3)
C9 C10 C11 C12 -159.2(3)
N1 C11 C12 C13 -160.5(3)
C10 C11 C12 C13 -45.6(4)
N1 C11 C12 C23 78.2(3)
C10 C11 C12 C23 -166.8(3)
C14 N2 C13 O2 3.2(5)
C14 N2 C13 C12 -175.6(3)
C23 C12 C13 O2 51.7(4)
C11 C12 C13 O2 -71.9(4)
C23 C12 C13 N2 -129.4(3)
C11 C12 C13 N2 107.0(3)
C13 N2 C14 C24 135.8(3)
C13 N2 C14 C15 -102.0(4)
N2 C14 C15 C16 137.3(3)
C24 C14 C15 C16 -100.8(4)
N2 C14 C15 C20 -45.0(5)
C24 C14 C15 C20 76.9(4)
C20 C15 C16 C17 1.3(5)
C14 C15 C16 C17 179.1(3)
C15 C16 C17 C18 0.3(6)
C16 C17 C18 C19 -1.8(7)
C17 C18 C19 C20 1.6(8)
C16 C15 C20 C19 -1.5(6)
C14 C15 C20 C19 -179.2(4)
C18 C19 C20 C15 0.0(7)
N2 C14 C24 O3 -65.8(3)
C15 C14 C24 O3 170.5(3)
